data_4326493
loop_
_publ_author_name
'Qi-Bing Bo'
'Hong-Yan Wang'
'Da-Qi Wang'
'Zhen-Wei Zhang'
'Jin-Ling Miao'
'Guo-Xin Sun'

_publ_section_title
;
 Structure and Photoluminescence Tuning Features of Mn2+- and
 Ln3+-Activated Zn-Based Heterometal-Organic Frameworks (MOFs) with a
 Single 5-Methylisophthalic Acid Ligand
;
_journal_name_full 'Inorganic Chemistry'
_journal_page_first 10163
_journal_page_last 10177
_journal_paper_doi 10.1021/ic201124c
_journal_volume 50
_journal_year 2011
_chemical_formula_sum 'C18 H14 Mn O10 Zn2'
_chemical_formula_weight 575.97
_chemical_name_systematic
; 

 ? 

;
_space_group_IT_number 15
_symmetry_cell_setting monoclinic
_symmetry_space_group_name_Hall '-C 2yc'
_symmetry_space_group_name_H-M 'C 1 2/c 1'
_atom_sites_solution_hydrogens geom
_atom_sites_solution_primary direct
_atom_sites_solution_secondary difmap
_audit_creation_method SHELXL-97
_cell_angle_alpha 90.00
_cell_angle_beta 92.183(8)
_cell_angle_gamma 90.00
_cell_formula_units_Z 4
_cell_length_a 19.6382(19)
_cell_length_b 17.2833(12)
_cell_length_c 5.2217(4)
_cell_measurement_temperature 293(2)
_cell_volume 1771.0(3)
_computing_cell_refinement 'Bruker FRAMBO'
_computing_data_collection 'Bruker FRAMBO'
_computing_data_reduction 'Bruker SAINT'
_computing_molecular_graphics 'Bruker SHELXTL'
_computing_publication_material 'Bruker SHELXTL'
_computing_structure_refinement 'SHELXL-97 (Sheldrick, 1997)'
_computing_structure_solution 'SHELXS-97 (Sheldrick, 1990)'
_diffrn_ambient_temperature 293(2)
_diffrn_measured_fraction_theta_full 0.992
_diffrn_measured_fraction_theta_max 0.992
_diffrn_measurement_device_type 'multiwire proportional'
_diffrn_measurement_method 'phi and omega scans'
_diffrn_radiation_monochromator graphite
_diffrn_radiation_source 'fine-focus sealed tube'
_diffrn_radiation_type MoK\a
_diffrn_radiation_wavelength 0.71073
_diffrn_reflns_av_R_equivalents 0.0447
_diffrn_reflns_av_sigmaI/netI 0.0408
_diffrn_reflns_limit_h_max 24
_diffrn_reflns_limit_h_min -21
_diffrn_reflns_limit_k_max 21
_diffrn_reflns_limit_k_min -21
_diffrn_reflns_limit_l_max 6
_diffrn_reflns_limit_l_min -6
_diffrn_reflns_number 5212
_diffrn_reflns_theta_full 26.00
_diffrn_reflns_theta_max 26.00
_diffrn_reflns_theta_min 3.33
_exptl_absorpt_coefficient_mu 3.451
_exptl_absorpt_correction_T_max 0.5601
_exptl_absorpt_correction_T_min 0.5310
_exptl_absorpt_correction_type multi-scan
_exptl_crystal_density_diffrn 2.160
_exptl_crystal_F_000 1148
_exptl_crystal_size_max 0.21
_exptl_crystal_size_mid 0.20
_exptl_crystal_size_min 0.19
_refine_diff_density_max 1.630
_refine_diff_density_min -0.887
_refine_diff_density_rms 0.183
_refine_ls_extinction_method none
_refine_ls_goodness_of_fit_ref 1.081
_refine_ls_hydrogen_treatment conf
_refine_ls_matrix_type full
_refine_ls_number_parameters 146
_refine_ls_number_reflns 1733
_refine_ls_number_restraints 0
_refine_ls_restrained_S_all 1.081
_refine_ls_R_factor_all 0.0612
_refine_ls_R_factor_gt 0.0499
_refine_ls_shift/su_max 0.000
_refine_ls_shift/su_mean 0.000
_refine_ls_structure_factor_coef Fsqd
_refine_ls_weighting_details 'calc w=1/[\s^2^(Fo^2^)+(0.1040P)^2^+0.0000P] where P=(Fo^2^+2Fc^2^)/3'
_refine_ls_weighting_scheme calc
_refine_ls_wR_factor_gt 0.1433
_refine_ls_wR_factor_ref 0.1495
_reflns_number_gt 1347
_reflns_number_total 1733
_reflns_threshold_expression >2sigma(I)
_cod_data_source_file ic201124c_si_002_2.cif
_cod_data_source_block Zn-Mn
_cod_database_code 4326493

loop_
_symmetry_equiv_pos_as_xyz
'x, y, z'
'-x, y, -z+1/2'
'x+1/2, y+1/2, z'
'-x+1/2, y+1/2, -z+1/2'
'-x, -y, -z'
'x, -y, z-1/2'
'-x+1/2, -y+1/2, -z'
'x+1/2, -y+1/2, z-1/2'

loop_
_atom_site_label
_atom_site_type_symbol
_atom_site_fract_x
_atom_site_fract_y
_atom_site_fract_z
_atom_site_U_iso_or_equiv
_atom_site_adp_type
_atom_site_occupancy
_atom_site_symmetry_multiplicity
_atom_site_calc_flag
_atom_site_refinement_flags
Mn1 Mn 1.0000 0.94118(5) 0.2500 0.0072(3) Uani 1 2 d S
Zn1 Zn 0.84117(3) 0.93743(3) 0.44763(10) 0.0178(3) Uani 1 1 d .
O5 O 0.93666(18) 0.96138(18) 0.5801(6) 0.0121(7) Uani 1 1 d .
O4 O 0.78396(18) 0.88673(18) 0.7196(6) 0.0189(8) Uani 1 1 d .
O2 O 0.8641(2) 0.83244(18) 0.3006(7) 0.0220(8) Uani 1 1 d .
O1 O 0.94573(19) 0.85189(18) 0.0220(6) 0.0194(8) Uani 1 1 d .
C2 C 0.8187(2) 0.7009(2) 0.0747(9) 0.0119(9) Uani 1 1 d .
H2 H 0.7963 0.7210 0.2137 0.014 Uiso 1 1 calc R
C1 C 0.8745(2) 0.7393(2) -0.0187(8) 0.0125(9) Uani 1 1 d .
C8 C 0.8969(2) 0.8134(2) 0.1088(9) 0.0134(9) Uani 1 1 d .
C6 C 0.9081(3) 0.7075(3) -0.2233(9) 0.0139(9) Uani 1 1 d .
H6 H 0.9442 0.7344 -0.2921 0.017 Uiso 1 1 calc R
C4 C 0.8318(2) 0.6000(3) -0.2362(8) 0.0126(9) Uani 1 1 d .
H4 H 0.8173 0.5534 -0.3085 0.015 Uiso 1 1 calc R
C5 C 0.8890(3) 0.6368(3) -0.3265(9) 0.0159(10) Uani 1 1 d .
C3 C 0.7962(2) 0.6326(2) -0.0384(8) 0.0121(9) Uani 1 1 d .
C7 C 0.9306(3) 0.5992(3) -0.5312(10) 0.0251(12) Uani 1 1 d .
H7C H 0.9776 0.5972 -0.4741 0.038 Uiso 1 1 calc R
H7B H 0.9263 0.6289 -0.6863 0.038 Uiso 1 1 calc R
H7A H 0.9142 0.5476 -0.5630 0.038 Uiso 1 1 calc R
O3 O 0.79370(18) 0.95945(17) 1.0720(6) 0.0147(7) Uani 1 1 d .
C9 C 0.7643(2) 0.9068(2) 0.9370(8) 0.0109(9) Uani 1 1 d .
H5 H 0.956(3) 0.932(3) 0.665(9) 0.010(14) Uiso 1 1 d .

loop_
_atom_site_aniso_label
_atom_site_aniso_U_11
_atom_site_aniso_U_22
_atom_site_aniso_U_33
_atom_site_aniso_U_23
_atom_site_aniso_U_13
_atom_site_aniso_U_12
Mn1 0.0066(6) 0.0054(5) 0.0097(5) 0.000 0.0025(4) 0.000
Zn1 0.0168(4) 0.0149(4) 0.0218(4) -0.0024(2) 0.0032(3) 0.0007(2)
O5 0.0136(18) 0.0083(14) 0.0143(16) 0.0032(14) -0.0008(13) -0.0019(14)
O4 0.022(2) 0.0108(15) 0.0247(19) -0.0017(13) 0.0121(15) -0.0052(13)
O2 0.031(2) 0.0120(15) 0.0240(18) -0.0094(13) 0.0109(15) -0.0035(15)
O1 0.020(2) 0.0143(16) 0.0239(18) 0.0006(13) 0.0043(14) -0.0103(14)
C2 0.008(2) 0.0091(19) 0.018(2) -0.0024(17) 0.0044(18) -0.0002(17)
C1 0.011(2) 0.0104(19) 0.017(2) -0.0017(17) -0.0004(18) -0.0006(18)
C8 0.011(2) 0.0060(18) 0.022(2) 0.0036(18) -0.0018(18) -0.0022(18)
C6 0.009(2) 0.016(2) 0.016(2) 0.0025(19) 0.0035(18) -0.0031(18)
C4 0.011(3) 0.0110(19) 0.015(2) -0.0020(17) -0.0006(18) -0.0018(18)
C5 0.013(3) 0.018(2) 0.017(2) -0.0017(19) 0.0044(19) 0.003(2)
C3 0.009(3) 0.0120(19) 0.015(2) 0.0007(18) 0.0012(18) -0.0012(18)
C7 0.020(3) 0.032(3) 0.024(3) -0.009(2) 0.013(2) 0.002(2)
O3 0.0170(19) 0.0104(14) 0.0167(16) 0.0021(13) 0.0021(13) -0.0054(14)
C9 0.009(3) 0.0068(19) 0.017(2) 0.0012(17) 0.0017(18) 0.0003(17)

loop_
_atom_type_symbol
_atom_type_description
_atom_type_scat_dispersion_real
_atom_type_scat_dispersion_imag
_atom_type_scat_source
C C 0.0033 0.0016 'International Tables Vol C Tables 4.2.6.8 and 6.1.1.4'
H H 0.0000 0.0000 'International Tables Vol C Tables 4.2.6.8 and 6.1.1.4'
O O 0.0106 0.0060 'International Tables Vol C Tables 4.2.6.8 and 6.1.1.4'
Zn Zn 0.2839 1.4301 'International Tables Vol C Tables 4.2.6.8 and 6.1.1.4'
Mn Mn 0.3368 0.7283 'International Tables Vol C Tables 4.2.6.8 and 6.1.1.4'

loop_
_geom_angle_atom_site_label_1
_geom_angle_atom_site_label_2
_geom_angle_atom_site_label_3
_geom_angle
_geom_angle_site_symmetry_1
_geom_angle_site_symmetry_3
O5 Mn1 O5 161.67(17) 2_755 .
O5 Mn1 O1 87.93(13) 2_755 .
O5 Mn1 O1 105.05(13) . .
O5 Mn1 O1 105.05(13) 2_755 2_755
O5 Mn1 O1 87.93(13) . 2_755
O1 Mn1 O1 90.88(19) . 2_755
O5 Mn1 O5 82.50(11) 2_755 5_776
O5 Mn1 O5 83.84(13) . 5_776
O1 Mn1 O5 170.21(12) . 5_776
O1 Mn1 O5 93.58(13) 2_755 5_776
O5 Mn1 O5 83.84(13) 2_755 6_575
O5 Mn1 O5 82.50(11) . 6_575
O1 Mn1 O5 93.58(13) . 6_575
O1 Mn1 O5 170.21(12) 2_755 6_575
O5 Mn1 O5 83.39(18) 5_776 6_575
O5 Zn1 O2 95.56(15) . .
O5 Zn1 O4 112.25(14) . .
O2 Zn1 O4 90.86(13) . .
O5 Zn1 O3 97.82(13) . 6_575
O2 Zn1 O3 166.60(15) . 6_575
O4 Zn1 O3 83.56(13) . 6_575
O5 Zn1 O3 129.42(13) . 1_554
O2 Zn1 O3 84.76(14) . 1_554
O4 Zn1 O3 118.32(13) . 1_554
O3 Zn1 O3 87.18(11) 6_575 1_554
Zn1 O5 Mn1 104.23(14) . .
Zn1 O5 Mn1 141.25(17) . 5_776
Mn1 O5 Mn1 96.16(13) . 5_776
C9 O4 Zn1 134.7(3) . .
C8 O2 Zn1 131.6(3) . .
C8 O1 Mn1 122.2(3) . .
C3 C2 C1 120.1(4) . .
C2 C1 C6 119.2(4) . .
C2 C1 C8 118.4(4) . .
C6 C1 C8 122.5(4) . .
O2 C8 O1 124.6(4) . .
O2 C8 C1 115.2(4) . .
O1 C8 C1 120.2(4) . .
C5 C6 C1 121.2(4) . .
C3 C4 C5 120.3(4) . .
C6 C5 C4 118.9(4) . .
C6 C5 C7 120.6(5) . .
C4 C5 C7 120.5(4) . .
C2 C3 C4 120.1(4) . .
C2 C3 C9 119.0(4) . 7_666
C4 C3 C9 120.9(4) . 7_666
C9 O3 Zn1 128.6(3) . 6_576
C9 O3 Zn1 122.9(3) . 1_556
Zn1 O3 Zn1 104.17(14) 6_576 1_556
O4 C9 O3 123.1(4) . .
O4 C9 C3 118.2(4) . 7_666
O3 C9 C3 118.7(4) . 7_666

loop_
_geom_bond_atom_site_label_1
_geom_bond_atom_site_label_2
_geom_bond_distance
_geom_bond_site_symmetry_2
Mn1 O5 2.192(3) 2_755
Mn1 O5 2.192(3) .
Mn1 O1 2.200(3) .
Mn1 O1 2.200(3) 2_755
Mn1 O5 2.255(3) 5_776
Mn1 O5 2.255(3) 6_575
Zn1 O5 2.017(3) .
Zn1 O2 2.027(3) .
Zn1 O4 2.042(3) .
Zn1 O3 2.125(3) 6_575
Zn1 O3 2.173(3) 1_554
O5 Mn1 2.255(3) 5_776
O4 C9 1.261(5) .
O2 C8 1.256(6) .
O1 C8 1.265(6) .
C2 C3 1.385(6) .
C2 C1 1.386(6) .
C1 C6 1.390(6) .
C1 C8 1.503(6) .
C6 C5 1.383(7) .
C4 C3 1.389(6) .
C4 C5 1.389(6) .
C5 C7 1.516(6) .
C3 C9 1.483(6) 7_666
O3 C9 1.276(5) .
O3 Zn1 2.125(3) 6_576
O3 Zn1 2.173(3) 1_556
C9 C3 1.483(6) 7_666
